data_8100171
loop_
_publ_author_name
'Mbemba, Cyrille'
'Neuman, Alain'
'Prang\'e, Thierry'
'Lecouvey, Marc'

_publ_section_title
;
Crystal structure of 5,11,17,23-tetraacetyl 25,26,27,28-tetramethoxycalix
[4]arene dioxane hemisolvate, C~40~H~40~O~8~ &#x00B7; 0.5C~4~H~8~O~2~
;
_journal_issue 4
_journal_name_full 'Zeitschrift f\"ur Kristallographie - New Crystal Structures'
_journal_page_first 368
_journal_page_last 370
_journal_volume 219
_journal_year 2004
_chemical_formula_sum 'C42 H44 O9'
_chemical_formula_weight 692.77
_chemical_name_common
;
para tetraacethyl tetramethoxy calix[4]arene,
 dioxane half-solvate
;
_space_group_IT_number 14
_symmetry_cell_setting monoclinic
_symmetry_space_group_name_Hall '-P 2ybc'
_symmetry_space_group_name_H-M 'P 1 21/c 1'
_cell_angle_alpha 90.00
_cell_angle_beta 91.68(9)
_cell_angle_gamma 90.00
_cell_formula_units_Z 4
_cell_length_a 10.447(2)
_cell_length_b 18.926(2)
_cell_length_c 18.575(2)
_cell_measurement_temperature 293(2)
_cell_volume 3671.1(9)
_diffrn_ambient_temperature 293(2)
_exptl_crystal_density_diffrn 1.253
_cod_original_sg_symbol_H-M 'P 21/c'
_cod_database_code 8100171

loop_
_symmetry_equiv_pos_as_xyz
'x, y, z'
'-x, y+1/2, -z+1/2'
'-x, -y, -z'
'x, -y-1/2, z-1/2'

loop_
_atom_site_label
_atom_site_type_symbol
_atom_site_fract_x
_atom_site_fract_y
_atom_site_fract_z
_atom_site_U_iso_or_equiv
_atom_site_adp_type
_atom_site_occupancy
_atom_site_symmetry_multiplicity
_atom_site_Wyckoff_symbol
_atom_site_calc_flag
_atom_site_refinement_flags
_atom_site_disorder_assembly
_atom_site_disorder_group
O1A O 0.2935(3) 0.22668(13) 0.76396(15) 0.0722(8) Uani 1 4 e d D . .
C1A C 0.1629(4) 0.23725(16) 0.7703(2) 0.0566(10) Uani 1 4 e d D . .
C2A C 0.0788(4) 0.21453(18) 0.7205(2) 0.0647(11) Uani 1 4 e d D . .
C3A C -0.0481(4) 0.2244(2) 0.7293(2) 0.0716(12) Uani 1 4 e d D . .
H3A H -0.1064 0.2077 0.6946 0.086 Uiso 1 4 e calc R . .
C4A C -0.0935(4) 0.2600(2) 0.7907(2) 0.0631(10) Uani 1 4 e d D . .
C5A C -0.0053(5) 0.28650(19) 0.8378(2) 0.0713(13) Uani 1 4 e d D . .
H5A H -0.0351 0.3123 0.8765 0.086 Uiso 1 4 e calc R . .
C6A C 0.1267(4) 0.27840(19) 0.8332(2) 0.0701(13) Uani 1 4 e d D . .
C7A C -0.2310(6) 0.2682(4) 0.8025(4) 0.125(2) Uani 1 4 e d D . .
O8A O -0.3038(4) 0.2380(3) 0.7600(3) 0.1352(16) Uani 1 4 e d D . .
C9A C -0.2945(4) 0.2990(3) 0.8553(3) 0.0995(17) Uani 1 4 e d D . .
H9A1 H -0.3850 0.2939 0.8461 0.149 Uiso 1 4 e calc R . .
H9A2 H -0.2729 0.3483 0.8575 0.149 Uiso 1 4 e calc R . .
H9A3 H -0.2714 0.2769 0.9004 0.149 Uiso 1 4 e calc R . .
C10A C 0.1262(4) 0.17957(19) 0.64923(19) 0.0550(9) Uani 1 4 e d D . .
H10A H 0.1826 0.1403 0.6610 0.066 Uiso 1 4 e calc R . .
H10B H 0.0534 0.1615 0.6213 0.066 Uiso 1 4 e calc R . .
C11A C 0.3480(5) 0.1674(2) 0.7986(3) 0.1025(17) Uani 1 4 e d . . .
H11A H 0.4384 0.1664 0.7909 0.154 Uiso 1 4 e calc R . .
H11B H 0.3093 0.1252 0.7794 0.154 Uiso 1 4 e calc R . .
H11C H 0.3335 0.1701 0.8494 0.154 Uiso 1 4 e calc R . .
O1B O 0.0075(2) 0.29936(15) 0.58146(17) 0.0741(8) Uani 1 4 e d D . .
C1B C 0.1368(4) 0.2911(2) 0.5748(2) 0.0715(12) Uani 1 4 e d D . .
C2B C 0.2064(3) 0.34514(19) 0.5391(2) 0.0588(10) Uani 1 4 e d D . .
C3B C 0.3351(3) 0.33541(19) 0.53052(19) 0.0574(10) Uani 1 4 e d D . .
H3B H 0.3815 0.3691 0.5059 0.069 Uiso 1 4 e calc R . .
C4B C 0.3973(3) 0.27584(18) 0.55822(18) 0.0498(9) Uani 1 4 e d D . .
C5B C 0.3291(4) 0.22624(19) 0.5960(2) 0.0610(10) Uani 1 4 e d D . .
H5B H 0.3715 0.1872 0.6156 0.073 Uiso 1 4 e calc R . .
C6B C 0.1971(3) 0.23380(17) 0.60509(19) 0.0508(9) Uani 1 4 e d D . .
C7B C 0.5406(4) 0.2654(2) 0.5467(3) 0.0856(15) Uani 1 4 e d D . .
O8B O 0.5910(3) 0.30859(18) 0.5065(2) 0.1134(14) Uani 1 4 e d D . .
C9B C 0.6016(4) 0.2109(3) 0.5749(3) 0.0915(15) Uani 1 4 e d D . .
H9B1 H 0.6898 0.2125 0.5619 0.137 Uiso 1 4 e calc R . .
H9B2 H 0.5632 0.1680 0.5570 0.137 Uiso 1 4 e calc R . .
H9B3 H 0.5963 0.2124 0.6264 0.137 Uiso 1 4 e calc R . .
C10B C 0.1369(5) 0.4151(2) 0.5152(2) 0.0834(14) Uani 1 4 e d D . .
H10C H 0.1953 0.4450 0.4891 0.100 Uiso 1 4 e calc R . .
H10D H 0.0641 0.4043 0.4835 0.100 Uiso 1 4 e calc R . .
C11B C -0.0660(5) 0.2766(4) 0.5218(4) 0.122(2) Uani 1 4 e d . . .
H11D H -0.1552 0.2830 0.5310 0.183 Uiso 1 4 e calc R . .
H11E H -0.0495 0.2274 0.5132 0.183 Uiso 1 4 e calc R . .
H11F H -0.0439 0.3036 0.4803 0.183 Uiso 1 4 e calc R . .
O1C O 0.3051(3) 0.49067(15) 0.61092(17) 0.0869(10) Uani 1 4 e d D . .
C1C C 0.1761(5) 0.4881(2) 0.6302(3) 0.0829(16) Uani 1 4 e d D . .
C2C C 0.1432(6) 0.5175(2) 0.6957(4) 0.111(2) Uani 1 4 e d D . .
C3C C 0.0100(7) 0.5121(3) 0.7083(4) 0.119(3) Uani 1 4 e d D . .
H3C H -0.0200 0.5318 0.7505 0.142 Uiso 1 4 e calc R . .
C4C C -0.0774(6) 0.4798(3) 0.6624(4) 0.0939(18) Uani 1 4 e d D A .
C5C C -0.0337(4) 0.4502(2) 0.5994(3) 0.0845(15) Uani 1 4 e d D . .
H5C H -0.0917 0.4274 0.5684 0.101 Uiso 1 4 e calc R . .
C6C C 0.0921(5) 0.4535(2) 0.5818(3) 0.0819(14) Uani 1 4 e d D . .
C7C C -0.2104(6) 0.4751(3) 0.6841(3) 0.104(2) Uani 1 4 e d D . .
O8C O -0.2890(13) 0.4454(9) 0.6436(5) 0.053(3) Uani 0.397(15) 4 e d PD A 1
C9C C -0.2206(19) 0.5062(15) 0.7589(8) 0.079(6) Uani 0.397(15) 4 e d PD A 1
H9C1 H -0.3075 0.5029 0.7739 0.119 Uiso 0.397(15) 4 e calc PR A 1
H9C2 H -0.1951 0.5550 0.7581 0.119 Uiso 0.397(15) 4 e calc PR A 1
H9C3 H -0.1656 0.4806 0.7920 0.119 Uiso 0.397(15) 4 e calc PR A 1
O8C' O -0.2615(8) 0.4949(7) 0.7395(5) 0.081(3) Uani 0.603(15) 4 e d PD A 2
C9C' C -0.3225(14) 0.4345(12) 0.6513(8) 0.091(6) Uani 0.603(15) 4 e d PD A 2
H9C4 H -0.3967 0.4419 0.6797 0.136 Uiso 0.603(15) 4 e calc PR A 2
H9C5 H -0.3022 0.3850 0.6504 0.136 Uiso 0.603(15) 4 e calc PR A 2
H9C6 H -0.3397 0.4509 0.6031 0.136 Uiso 0.603(15) 4 e calc PR A 2
C10C C 0.2365(7) 0.5420(3) 0.7487(3) 0.105(2) Uani 1 4 e d D . .
H10E H 0.2259 0.5924 0.7561 0.126 Uiso 1 4 e calc R . .
H10F H 0.3221 0.5340 0.7315 0.126 Uiso 1 4 e calc R . .
C11C C 0.3450(5) 0.5591(3) 0.5840(3) 0.113(2) Uani 1 4 e d . . .
H11G H 0.4354 0.5584 0.5762 0.170 Uiso 1 4 e calc R . .
H11H H 0.3261 0.5950 0.6186 0.170 Uiso 1 4 e calc R . .
H11I H 0.2998 0.5691 0.5394 0.170 Uiso 1 4 e calc R . .
O1D O 0.2661(3) 0.39282(13) 0.76072(15) 0.0722(8) Uani 1 4 e d D . .
C1D C 0.2353(4) 0.4298(2) 0.8227(2) 0.0825(14) Uani 1 4 e d D . .
C2D C 0.2170(4) 0.3898(2) 0.8855(2) 0.0766(13) Uani 1 4 e d D . .
C3D C 0.1834(7) 0.4270(2) 0.9465(3) 0.122(2) Uani 1 4 e d D . .
H3D H 0.1681 0.4026 0.9889 0.147 Uiso 1 4 e calc R . .
C4D C 0.1719(7) 0.5019(2) 0.9451(3) 0.125(3) Uani 1 4 e d D B .
C5D C 0.1912(6) 0.5370(2) 0.8845(3) 0.121(2) Uani 1 4 e d D . .
H5D H 0.1854 0.5860 0.8850 0.145 Uiso 1 4 e calc R . .
C6D C 0.2201(5) 0.5030(2) 0.8196(3) 0.0933(17) Uani 1 4 e d D . .
C7D C 0.1481(5) 0.5390(2) 1.0157(3) 0.0955(16) Uani 1 4 e d D . .
O8D O 0.1232(9) 0.6024(3) 1.0149(5) 0.070(3) Uani 0.641(14) 4 e d PD B 1
C9D C 0.157(2) 0.5088(15) 1.0911(7) 0.081(6) Uani 0.641(14) 4 e d PD B 1
H9D1 H 0.1354 0.5447 1.1251 0.122 Uiso 0.641(14) 4 e calc PR B 1
H9D2 H 0.2428 0.4926 1.1012 0.122 Uiso 0.641(14) 4 e calc PR B 1
H9D3 H 0.0986 0.4699 1.0947 0.122 Uiso 0.641(14) 4 e calc PR B 1
O8D' O 0.134(2) 0.5056(13) 1.0720(9) 0.048(4) Uani 0.359(14) 4 e d PD B 2
C9D' C 0.120(3) 0.6132(6) 0.9892(10) 0.073(7) Uani 0.359(14) 4 e d PD B 2
H9D4 H 0.0987 0.6426 1.0292 0.109 Uiso 0.359(14) 4 e calc PR B 2
H9D5 H 0.0493 0.6121 0.9550 0.109 Uiso 0.359(14) 4 e calc PR B 2
H9D6 H 0.1942 0.6319 0.9666 0.109 Uiso 0.359(14) 4 e calc PR B 2
C10D C 0.2226(4) 0.31045(19) 0.8842(2) 0.0641(10) Uani 1 4 e d D . .
H10G H 0.3076 0.2958 0.8708 0.077 Uiso 1 4 e calc R . .
H10H H 0.2082 0.2927 0.9323 0.077 Uiso 1 4 e calc R . .
C11D C 0.3968(4) 0.3843(2) 0.7483(3) 0.0862(14) Uani 1 4 e d . . .
H11J H 0.4072 0.3574 0.7050 0.129 Uiso 1 4 e calc R . .
H11K H 0.4369 0.3597 0.7881 0.129 Uiso 1 4 e calc R . .
H11L H 0.4361 0.4298 0.7431 0.129 Uiso 1 4 e calc R . .
C1W C 0.5138(7) 0.0046(4) 0.4256(4) 0.123(2) Uani 1 4 e d . . .
H1WA H 0.4262 -0.0038 0.4091 0.148 Uiso 1 4 e calc R . .
H1WB H 0.5647 0.0137 0.3838 0.148 Uiso 1 4 e calc R . .
O2W O 0.5609(6) -0.0556(3) 0.4614(4) 0.185(2) Uani 1 4 e d . . .
C3W C 0.4820(7) -0.0677(4) 0.5262(4) 0.128(2) Uani 1 4 e d . . .
H3WA H 0.3940 -0.0772 0.5111 0.153 Uiso 1 4 e calc R . .
H3WB H 0.5142 -0.1086 0.5525 0.153 Uiso 1 4 e calc R . .

loop_
_atom_site_aniso_label
_atom_site_aniso_U_11
_atom_site_aniso_U_22
_atom_site_aniso_U_33
_atom_site_aniso_U_23
_atom_site_aniso_U_13
_atom_site_aniso_U_12
O1A 0.0788(19) 0.0528(16) 0.0864(19) 0.0021(14) 0.0298(15) 0.0198(13)
C1A 0.082(3) 0.0307(18) 0.058(2) 0.0036(16) 0.028(2) -0.0073(18)
C2A 0.098(3) 0.0364(19) 0.061(3) 0.0018(18) 0.030(2) -0.012(2)
C3A 0.063(3) 0.065(2) 0.089(3) 0.016(2) 0.038(2) -0.0075(19)
C4A 0.057(2) 0.067(3) 0.065(3) 0.018(2) -0.003(2) 0.000(2)
C5A 0.101(3) 0.044(2) 0.071(3) -0.0052(19) 0.041(3) -0.002(2)
C6A 0.078(3) 0.040(2) 0.095(3) 0.020(2) 0.044(2) 0.0105(19)
C7A 0.083(4) 0.137(6) 0.156(6) 0.000(5) 0.024(4) -0.044(4)
O8A 0.078(3) 0.155(4) 0.175(4) -0.011(3) 0.044(3) 0.003(3)
C9A 0.055(3) 0.120(4) 0.125(4) -0.014(3) 0.035(3) 0.021(3)
C10A 0.059(2) 0.055(2) 0.053(2) 0.0024(17) 0.0155(17) -0.0095(17)
C11A 0.114(4) 0.057(3) 0.136(5) -0.002(3) -0.008(3) 0.040(3)
O1B 0.0438(15) 0.086(2) 0.094(2) 0.0161(17) 0.0258(14) 0.0027(13)
C1B 0.064(3) 0.073(3) 0.080(3) 0.005(2) 0.043(2) 0.005(2)
C2B 0.053(2) 0.053(2) 0.071(2) 0.0168(18) 0.0186(18) 0.0100(17)
C3B 0.061(2) 0.054(2) 0.059(2) 0.0014(17) 0.0335(17) -0.0151(18)
C4B 0.053(2) 0.047(2) 0.050(2) -0.0036(16) 0.0136(16) 0.0019(16)
C5B 0.070(3) 0.0372(19) 0.077(3) -0.0069(18) 0.017(2) 0.0014(17)
C6B 0.049(2) 0.042(2) 0.062(2) 0.0045(17) 0.0123(16) 0.0025(16)
C7B 0.059(3) 0.055(3) 0.144(4) 0.009(3) 0.041(3) 0.023(2)
O8B 0.0627(19) 0.088(2) 0.193(4) 0.038(2) 0.054(2) 0.0137(16)
C9B 0.074(3) 0.084(3) 0.118(4) 0.024(3) 0.027(3) 0.023(3)
C10B 0.100(3) 0.083(3) 0.069(3) 0.035(2) 0.032(2) 0.012(2)
C11B 0.071(3) 0.131(5) 0.165(6) 0.021(5) 0.003(4) -0.016(3)
O1C 0.112(2) 0.0629(18) 0.090(2) 0.0158(15) 0.0610(18) 0.0050(16)
C1C 0.111(4) 0.035(2) 0.107(4) 0.025(2) 0.063(3) 0.021(2)
C2C 0.135(5) 0.034(2) 0.169(6) 0.021(3) 0.108(5) 0.017(3)
C3C 0.162(6) 0.046(3) 0.154(6) 0.032(3) 0.108(5) 0.045(3)
C4C 0.101(4) 0.048(3) 0.136(5) 0.031(3) 0.047(4) 0.027(3)
C5C 0.075(3) 0.079(3) 0.102(3) 0.044(3) 0.049(3) 0.042(2)
C6C 0.111(4) 0.052(2) 0.086(3) 0.017(2) 0.051(3) 0.018(3)
C7C 0.093(4) 0.079(4) 0.141(6) 0.048(4) 0.051(5) 0.038(3)
O8C 0.039(5) 0.078(6) 0.063(6) 0.010(5) 0.016(5) 0.013(4)
C9C 0.041(10) 0.091(13) 0.105(13) -0.001(9) 0.007(9) 0.001(9)
O8C' 0.054(6) 0.089(5) 0.100(6) -0.010(4) 0.015(4) 0.009(5)
C9C' 0.065(10) 0.124(11) 0.087(7) 0.032(6) 0.059(6) 0.026(7)
C10C 0.166(6) 0.045(3) 0.109(4) -0.010(3) 0.064(4) -0.025(3)
C11C 0.118(4) 0.100(4) 0.124(5) 0.054(3) 0.049(3) -0.015(3)
O1D 0.094(2) 0.0482(15) 0.0767(18) -0.0115(13) 0.0425(15) 0.0014(13)
C1D 0.119(4) 0.042(2) 0.089(3) -0.016(2) 0.050(3) -0.014(2)
C2D 0.117(4) 0.052(2) 0.063(3) 0.0041(19) 0.042(2) -0.023(2)
C3D 0.234(7) 0.040(2) 0.098(4) -0.017(2) 0.090(4) -0.030(3)
C4D 0.240(7) 0.058(3) 0.084(3) -0.019(2) 0.095(4) -0.037(3)
C5D 0.196(6) 0.046(3) 0.125(5) -0.016(3) 0.107(4) -0.009(3)
C6D 0.143(4) 0.035(2) 0.105(4) 0.005(2) 0.063(3) -0.027(2)
C7D 0.098(4) 0.072(4) 0.119(5) -0.003(3) 0.029(3) -0.044(3)
O8D 0.110(4) 0.046(4) 0.056(6) -0.008(3) 0.030(4) -0.042(3)
C9D 0.067(11) 0.108(10) 0.069(11) -0.012(8) 0.002(9) -0.001(8)
O8D' 0.041(6) 0.077(8) 0.025(6) 0.011(6) -0.010(5) 0.001(5)
C9D' 0.124(13) 0.066(10) 0.030(10) -0.002(5) 0.036(9) -0.048(8)
C10D 0.082(3) 0.040(2) 0.071(3) -0.0059(18) 0.003(2) -0.0036(19)
C11D 0.091(3) 0.072(3) 0.098(4) -0.011(2) 0.038(3) -0.013(2)
C1W 0.128(5) 0.117(5) 0.124(5) 0.007(5) 0.015(4) -0.017(4)
O2W 0.220(6) 0.122(4) 0.214(7) 0.011(4) 0.029(5) -0.008(4)
C3W 0.123(5) 0.124(6) 0.137(6) 0.019(5) 0.021(4) -0.017(4)

loop_
_geom_bond_atom_site_label_1
_geom_bond_atom_site_label_2
_geom_bond_distance
_geom_bond_site_symmetry_2
_geom_bond_publ_flag
O1A C1A 1.388(5) . ?
O1A C11A 1.405(5) . ?
C1A C2A 1.329(6) . ?
C1A C6A 1.463(5) . ?
C2A C3A 1.354(6) . ?
C2A C10A 1.572(5) . ?
C3A C4A 1.417(6) . ?
C3A H3A 0.9300 . ?
C4A C5A 1.349(6) . ?
C4A C7A 1.468(7) . ?
C5A C6A 1.392(6) . ?
C5A H5A 0.9300 . ?
C6A C10D 1.487(6) . ?
C7A O8A 1.222(8) . ?
C7A C9A 1.334(8) . ?
C9A H9A1 0.9600 . ?
C9A H9A2 0.9600 . ?
C9A H9A3 0.9600 . ?
C10A C6B 1.520(5) . ?
C10A H10A 0.9700 . ?
C10A H10B 0.9700 . ?
C11A H11A 0.9600 . ?
C11A H11B 0.9600 . ?
C11A H11C 0.9600 . ?
O1B C1B 1.370(5) . ?
O1B C11B 1.397(7) . ?
C1B C6B 1.367(5) . ?
C1B C2B 1.429(5) . ?
C2B C3B 1.371(5) . ?
C2B C10B 1.569(5) . ?
C3B C4B 1.392(5) . ?
C3B H3B 0.9300 . ?
C4B C5B 1.382(5) . ?
C4B C7B 1.531(5) . ?
C5B C6B 1.402(5) . ?
C5B H5B 0.9300 . ?
C7B O8B 1.235(5) . ?
C7B C9B 1.314(6) . ?
C9B H9B1 0.9600 . ?
C9B H9B2 0.9600 . ?
C9B H9B3 0.9600 . ?
C10B C6C 1.521(6) . ?
C10B H10C 0.9700 . ?
C10B H10D 0.9700 . ?
C11B H11D 0.9600 . ?
C11B H11E 0.9600 . ?
C11B H11F 0.9600 . ?
O1C C1C 1.406(5) . ?
O1C C11C 1.454(5) . ?
C1C C2C 1.390(8) . ?
C1C C6C 1.399(7) . ?
C2C C3C 1.421(8) . ?
C2C C10C 1.442(9) . ?
C3C C4C 1.375(9) . ?
C3C H3C 0.9300 . ?
C4C C5C 1.386(7) . ?
C4C C7C 1.461(7) . ?
C5C C6C 1.366(6) . ?
C5C H5C 0.9300 . ?
C7C O8C' 1.232(3) . ?
C7C O8C 1.233(3) . ?
C7C C9C' 1.514(3) . ?
C7C C9C 1.515(3) . ?
C9C H9C1 0.9600 . ?
C9C H9C2 0.9600 . ?
C9C H9C3 0.9600 . ?
C9C' H9C4 0.9600 . ?
C9C' H9C5 0.9600 . ?
C9C' H9C6 0.9600 . ?
C10C C6D 1.525(7) . ?
C10C H10E 0.9700 . ?
C10C H10F 0.9700 . ?
C11C H11G 0.9600 . ?
C11C H11H 0.9600 . ?
C11C H11I 0.9600 . ?
O1D C1D 1.393(5) . ?
O1D C11D 1.401(5) . ?
C1D C6D 1.395(6) . ?
C1D C2D 1.409(6) . ?
C2D C3D 1.387(6) . ?
C2D C10D 1.504(5) . ?
C3D C4D 1.423(7) . ?
C3D H3D 0.9300 . ?
C4D C5D 1.327(7) . ?
C4D C7D 1.514(7) . ?
C5D C6D 1.406(6) . ?
C5D H5D 0.9300 . ?
C7D O8D 1.229(3) . ?
C7D O8D' 1.234(3) . ?
C7D C9D 1.513(3) . ?
C7D C9D' 1.514(3) . ?
C9D H9D1 0.9600 . ?
C9D H9D2 0.9600 . ?
C9D H9D3 0.9600 . ?
C9D' H9D4 0.9600 . ?
C9D' H9D5 0.9600 . ?
C9D' H9D6 0.9600 . ?
C10D H10G 0.9700 . ?
C10D H10H 0.9700 . ?
C11D H11J 0.9600 . ?
C11D H11K 0.9600 . ?
C11D H11L 0.9600 . ?
C1W O2W 1.401(8) . ?
C1W C3W 1.491(9) 3_656 ?
C1W H1WA 0.9700 . ?
C1W H1WB 0.9700 . ?
O2W C3W 1.497(8) . ?
C3W C1W 1.491(9) 3_656 ?
C3W H3WA 0.9700 . ?
C3W H3WB 0.9700 . ?
